data_2204642
loop_
_publ_author_name
'You, Zhong-Lu'
'Zhu, Hai-Liang'
'Liu, Wei-Sheng'

_publ_section_title
;
 A silver(I) complex with Ag&#x00B7;&#x00B7;&#x00B7;Ag interactions:
 diamminesilver(I) <i>p</i>-nitrobenzoate
;
_journal_issue 12
_journal_name_full 'Acta Crystallographica Section E'
_journal_page_first m1903
_journal_page_last m1905
_journal_paper_doi 10.1107/S1600536804029459
_journal_volume 60
_journal_year 2004
_chemical_formula_iupac '[Ag (N H3)2] (C7 H4 N O4)'
_chemical_formula_moiety 'Ag H6 N2 +, C7 H4 N O4 -'
_chemical_formula_sum 'C7 H10 Ag N3 O4'
_chemical_formula_weight 308.05
_chemical_name_systematic
;
 ?
;
_space_group_IT_number 15
_symmetry_cell_setting monoclinic
_symmetry_space_group_name_Hall '-C 2yc'
_symmetry_space_group_name_H-M 'C 1 2/c 1'
_atom_sites_solution_hydrogens geom
_atom_sites_solution_primary direct
_atom_sites_solution_secondary difmap
_audit_creation_method SHELXL-97
_cell_angle_alpha 90.00
_cell_angle_beta 93.03(3)
_cell_angle_gamma 90.00
_cell_formula_units_Z 16
_cell_length_a 42.152(8)
_cell_length_b 7.643(2)
_cell_length_c 12.435(2)
_cell_measurement_reflns_used 1872
_cell_measurement_temperature 293(2)
_cell_measurement_theta_max 25.387
_cell_measurement_theta_min 1.723
_cell_volume 4000.6(14)
_computing_cell_refinement 'SAINT (Bruker, 1998)'
_computing_data_collection 'SMART (Bruker, 1998)'
_computing_data_reduction SAINT
_computing_molecular_graphics 'SHELXTL (Sheldrick, 1997b)'
_computing_publication_material SHELXTL
_computing_structure_refinement 'SHELXL97 (Sheldrick, 1997a)'
_computing_structure_solution 'SHELXS97 (Sheldrick, 1997a)'
_diffrn_ambient_temperature 293(2)
_diffrn_measured_fraction_theta_full 0.977
_diffrn_measured_fraction_theta_max 0.977
_diffrn_measurement_device_type 'Bruker SMART CCD area-detector'
_diffrn_measurement_method '\w scans'
_diffrn_radiation_monochromator graphite
_diffrn_radiation_source 'fine-focus sealed tube'
_diffrn_radiation_type MoK\a
_diffrn_radiation_wavelength 0.71073
_diffrn_reflns_av_R_equivalents 0.0588
_diffrn_reflns_av_sigmaI/netI 0.0742
_diffrn_reflns_limit_h_max 27
_diffrn_reflns_limit_h_min -52
_diffrn_reflns_limit_k_max 9
_diffrn_reflns_limit_k_min -9
_diffrn_reflns_limit_l_max 13
_diffrn_reflns_limit_l_min -15
_diffrn_reflns_number 8989
_diffrn_reflns_theta_full 26.50
_diffrn_reflns_theta_max 26.50
_diffrn_reflns_theta_min 0.97
_diffrn_standards_decay_% 0
_diffrn_standards_interval_count 0
_diffrn_standards_interval_time 0
_diffrn_standards_number 0
_exptl_absorpt_coefficient_mu 2.014
_exptl_absorpt_correction_T_max 0.635
_exptl_absorpt_correction_T_min 0.534
_exptl_absorpt_correction_type multi-scan
_exptl_absorpt_process_details '(SADABS; Sheldrick, 1996)'
_exptl_crystal_colour colourless
_exptl_crystal_density_diffrn 2.046
_exptl_crystal_density_method 'not measured'
_exptl_crystal_description Block
_exptl_crystal_F_000 2432
_exptl_crystal_size_max 0.33
_exptl_crystal_size_mid 0.28
_exptl_crystal_size_min 0.23
_refine_diff_density_max 0.829
_refine_diff_density_min -0.583
_refine_ls_extinction_method none
_refine_ls_goodness_of_fit_ref 0.880
_refine_ls_hydrogen_treatment constr
_refine_ls_matrix_type full
_refine_ls_number_parameters 275
_refine_ls_number_reflns 4063
_refine_ls_number_restraints 0
_refine_ls_restrained_S_all 0.880
_refine_ls_R_factor_all 0.0921
_refine_ls_R_factor_gt 0.0419
_refine_ls_shift/su_max <0.001
_refine_ls_shift/su_mean 0.000
_refine_ls_structure_factor_coef Fsqd
_refine_ls_weighting_details 'calc w=1/[\s^2^(Fo^2^)+(0.0361P)^2^] where P=(Fo^2^+2Fc^2^)/3'
_refine_ls_weighting_scheme calc
_refine_ls_wR_factor_gt 0.0787
_refine_ls_wR_factor_ref 0.0942
_reflns_number_gt 2241
_reflns_number_total 4063
_reflns_threshold_expression 'I > 2\s(I)'
_cod_data_source_file ci6483.cif
_cod_data_source_block I
_cod_depositor_comments
;
The following automatic conversions were performed:
'_symmetry_cell_setting' value 'Monoclinic' changed to 'monoclinic'
according to '/home/saulius/struct/CIF-dictionaries/cif_core.dic'
dictionary named 'cif_core.dic' version 2.4.1 from 2010-06-29.

Automatic conversion script
Id: cif_fix_enum 1527 2010-12-29 10:47:43Z saulius 

The following automatic conversions were performed:

'_symmetry_cell_setting' value 'Monoclinic' changed to 'monoclinic'
according to /home/saulius/struct/CIF-dictionaries/cif_core.dic
dictionary named 'cif_core.dic' version 2.4.1 from 2010-06-29.

Automatic conversion script
Id: cif_fix_values 1715 2011-07-08 13:25:40Z adriana 
;
_cod_original_sg_symbol_H-M 'C 2/c'
_cod_database_code 2204642
_cod_database_fobs_code 2204642

loop_
_symmetry_equiv_pos_as_xyz
'x, y, z'
'-x, y, -z+1/2'
'x+1/2, y+1/2, z'
'-x+1/2, y+1/2, -z+1/2'
'-x, -y, -z'
'x, -y, z-1/2'
'-x+1/2, -y+1/2, -z'
'x+1/2, -y+1/2, z-1/2'

loop_
_atom_site_label
_atom_site_fract_x
_atom_site_fract_y
_atom_site_fract_z
_atom_site_U_iso_or_equiv
_atom_site_adp_type
_atom_site_calc_flag
_atom_site_refinement_flags
_atom_site_occupancy
_atom_site_type_symbol
Ag1 0.016044(12) 0.04249(7) 0.88431(4) 0.04732(16) Uani d . 1 Ag
Ag2 0.234489(12) 0.70609(7) 0.60924(4) 0.04693(16) Uani d . 1 Ag
O1 0.19086(12) 0.1971(8) 0.4710(4) 0.0725(16) Uani d . 1 O
O2 0.20761(12) 0.3271(9) 0.3253(4) 0.0791(19) Uani d . 1 O
O3 0.05353(12) -0.0465(9) 0.1833(4) 0.0761(17) Uani d . 1 O
O4 0.07253(13) 0.0567(10) 0.0396(4) 0.091(2) Uani d . 1 O
O5 0.17982(12) 0.7106(9) 0.4474(4) 0.0822(19) Uani d . 1 O
O6 0.19924(12) 0.7817(8) 0.2978(4) 0.0652(15) Uani d . 1 O
O7 0.05787(11) 0.5421(8) 0.0345(3) 0.0620(14) Uani d . 1 O
O8 0.04089(11) 0.4406(8) 0.1870(4) 0.0641(15) Uani d . 1 O
N1 0.01743(12) 0.3199(8) 0.8836(4) 0.0418(15) Uani d . 1 N
H1A 0.0280 0.3577 0.9430 0.063 Uiso calc R 1 H
H1B -0.0023 0.3618 0.8816 0.063 Uiso calc R 1 H
H1C 0.0272 0.3568 0.8260 0.063 Uiso calc R 1 H
N2 0.01869(12) -0.2320(8) 0.8776(3) 0.0441(16) Uani d . 1 N
H2A 0.0295 -0.2636 0.8212 0.066 Uiso calc R 1 H
H2B -0.0008 -0.2764 0.8709 0.066 Uiso calc R 1 H
H2C 0.0285 -0.2721 0.9377 0.066 Uiso calc R 1 H
N3 0.23335(12) 0.4293(8) 0.6082(4) 0.0454(16) Uani d . 1 N
H3D 0.2237 0.3912 0.6658 0.068 Uiso calc R 1 H
H3B 0.2531 0.3880 0.6097 0.068 Uiso calc R 1 H
H3C 0.2227 0.3923 0.5488 0.068 Uiso calc R 1 H
N4 0.23142(12) 0.9809(8) 0.6258(4) 0.0414(15) Uani d . 1 N
H4D 0.2204 1.0253 0.5691 0.062 Uiso calc R 1 H
H4B 0.2509 1.0265 0.6297 0.062 Uiso calc R 1 H
H4C 0.2217 1.0066 0.6855 0.062 Uiso calc R 1 H
N5 0.07403(14) 0.0291(9) 0.1359(5) 0.0523(16) Uani d . 1 N
N6 0.17795(14) 0.7212(8) 0.3505(4) 0.0483(15) Uani d . 1 N
C1 0.18849(18) 0.2412(11) 0.3740(6) 0.051(2) Uani d . 1 C
C2 0.15770(15) 0.1848(9) 0.3124(4) 0.0364(16) Uani d . 1 C
C3 0.15389(15) 0.2173(10) 0.2020(5) 0.0384(16) Uani d . 1 C
H3A 0.1705 0.2751 0.1659 0.080 Uiso d R 1 H
C4 0.12656(16) 0.1663(9) 0.1444(5) 0.0407(18) Uani d . 1 C
H4A 0.1239 0.1891 0.0685 0.080 Uiso d R 1 H
C5 0.10331(15) 0.0851(9) 0.1979(5) 0.0350(16) Uani d . 1 C
C6 0.10540(15) 0.0531(10) 0.3071(5) 0.0386(16) Uani d . 1 C
H6A 0.0882 -0.0012 0.3421 0.080 Uiso d R 1 H
C7 0.13323(17) 0.1027(9) 0.3635(5) 0.0412(18) Uani d . 1 C
H7A 0.1358 0.0779 0.4391 0.080 Uiso d R 1 H
C8 0.06143(16) 0.5093(8) 0.1325(5) 0.0374(16) Uani d . 1 C
C9 0.09218(15) 0.5656(9) 0.1902(4) 0.0318(15) Uani d . 1 C
C10 0.11567(16) 0.6430(9) 0.1326(5) 0.0358(16) Uani d . 1 C
H10A 0.1118 0.6645 0.0570 0.080 Uiso d R 1 H
C11 0.14445(16) 0.6933(10) 0.1830(5) 0.0409(17) Uani d . 1 C
H11A 0.1611 0.7439 0.1433 0.080 Uiso d R 1 H
C12 0.14844(15) 0.6659(9) 0.2929(5) 0.0367(17) Uani d . 1 C
C13 0.12511(15) 0.5889(9) 0.3523(4) 0.0358(17) Uani d . 1 C
H13A 0.1286 0.5703 0.4284 0.080 Uiso d R 1 H
C14 0.09755(16) 0.5382(10) 0.2999(4) 0.0380(16) Uani d . 1 C
H14A 0.0814 0.4828 0.3394 0.080 Uiso d R 1 H

loop_
_atom_site_aniso_label
_atom_site_aniso_U_11
_atom_site_aniso_U_22
_atom_site_aniso_U_33
_atom_site_aniso_U_12
_atom_site_aniso_U_13
_atom_site_aniso_U_23
Ag1 0.0506(3) 0.0431(3) 0.0476(3) -0.0022(2) -0.0046(2) -0.0028(2)
Ag2 0.0486(3) 0.0424(3) 0.0487(3) -0.0021(2) -0.0073(2) -0.0013(2)
O1 0.071(4) 0.086(4) 0.056(3) 0.001(3) -0.033(3) -0.003(3)
O2 0.044(3) 0.129(6) 0.064(3) -0.036(3) -0.002(3) -0.010(3)
O3 0.044(4) 0.105(5) 0.079(4) -0.018(3) 0.001(3) -0.021(3)
O4 0.069(4) 0.153(6) 0.047(3) -0.016(4) -0.028(3) -0.001(3)
O5 0.065(4) 0.140(6) 0.039(3) -0.023(4) -0.020(2) -0.005(3)
O6 0.040(3) 0.084(4) 0.071(3) -0.023(3) -0.008(3) 0.004(3)
O7 0.065(4) 0.082(4) 0.037(3) -0.016(3) -0.018(2) 0.004(2)
O8 0.043(3) 0.093(4) 0.055(3) -0.025(3) -0.009(2) 0.005(3)
N1 0.047(4) 0.036(4) 0.041(3) 0.000(2) -0.008(3) 0.002(2)
N2 0.052(4) 0.044(4) 0.035(3) 0.001(3) -0.005(3) -0.001(2)
N3 0.047(4) 0.045(4) 0.043(3) -0.006(3) -0.011(3) 0.004(2)
N4 0.045(4) 0.038(4) 0.041(3) -0.003(2) -0.004(2) 0.006(2)
N5 0.037(4) 0.064(4) 0.054(4) 0.007(3) -0.009(3) -0.016(3)
N6 0.037(4) 0.058(4) 0.048(3) -0.001(3) -0.012(3) -0.004(3)
C1 0.041(5) 0.064(5) 0.046(4) 0.012(4) -0.014(3) -0.022(4)
C2 0.034(4) 0.040(4) 0.034(3) 0.003(3) -0.007(3) -0.007(3)
C3 0.033(4) 0.045(4) 0.038(3) -0.008(3) 0.003(3) -0.003(3)
C4 0.045(5) 0.052(4) 0.025(3) 0.008(4) 0.002(3) -0.002(3)
C5 0.030(4) 0.041(4) 0.034(3) 0.005(3) -0.008(3) -0.006(3)
C6 0.035(4) 0.044(4) 0.037(3) -0.007(3) -0.002(3) -0.002(3)
C7 0.049(5) 0.046(4) 0.027(3) 0.006(3) -0.008(3) 0.002(3)
C8 0.040(4) 0.031(4) 0.040(4) -0.002(3) -0.010(3) -0.006(3)
C9 0.034(4) 0.035(3) 0.026(3) 0.000(3) -0.003(3) -0.003(3)
C10 0.037(4) 0.041(4) 0.029(3) 0.003(3) -0.002(3) 0.001(3)
C11 0.042(4) 0.046(4) 0.035(3) 0.002(4) 0.004(3) 0.000(3)
C12 0.027(4) 0.047(4) 0.035(3) 0.003(3) -0.004(3) -0.003(3)
C13 0.038(4) 0.045(4) 0.023(3) 0.001(3) -0.007(3) 0.002(3)
C14 0.042(4) 0.048(4) 0.024(3) -0.001(3) 0.000(3) 0.004(3)

loop_
_atom_type_symbol
_atom_type_description
_atom_type_scat_dispersion_real
_atom_type_scat_dispersion_imag
_atom_type_scat_source
C C 0.0033 0.0016 'International Tables Vol C Tables 4.2.6.8 and 6.1.1.4'
H H 0.0000 0.0000 'International Tables Vol C Tables 4.2.6.8 and 6.1.1.4'
N N 0.0061 0.0033 'International Tables Vol C Tables 4.2.6.8 and 6.1.1.4'
O O 0.0106 0.0060 'International Tables Vol C Tables 4.2.6.8 and 6.1.1.4'
Ag Ag -0.8971 1.1015 'International Tables Vol C Tables 4.2.6.8 and 6.1.1.4'

loop_
_geom_angle_atom_site_label_1
_geom_angle_atom_site_label_2
_geom_angle_atom_site_label_3
_geom_angle_site_symmetry_3
_geom_angle
_geom_angle_publ_flag
N2 Ag1 N1 . 174.62(19) y
N2 Ag1 Ag1 5_557 82.17(12) ?
N1 Ag1 Ag1 5_557 102.27(12) ?
N4 Ag2 N3 . 172.70(18) y
N4 Ag2 Ag2 7_566 84.40(12) ?
N3 Ag2 Ag2 7_566 102.61(13) ?
Ag1 N1 H1A . 109.5 ?
Ag1 N1 H1B . 109.5 ?
H1A N1 H1B . 109.5 ?
Ag1 N1 H1C . 109.5 ?
H1A N1 H1C . 109.5 ?
H1B N1 H1C . 109.5 ?
Ag1 N2 H2A . 109.5 ?
Ag1 N2 H2B . 109.5 ?
H2A N2 H2B . 109.5 ?
Ag1 N2 H2C . 109.5 ?
H2A N2 H2C . 109.5 ?
H2B N2 H2C . 109.5 ?
Ag2 N3 H3D . 109.5 ?
Ag2 N3 H3B . 109.5 ?
H3D N3 H3B . 109.5 ?
Ag2 N3 H3C . 109.5 ?
H3D N3 H3C . 109.5 ?
H3B N3 H3C . 109.5 ?
Ag2 N4 H4D . 109.5 ?
Ag2 N4 H4B . 109.5 ?
H4D N4 H4B . 109.5 ?
Ag2 N4 H4C . 109.5 ?
H4D N4 H4C . 109.5 ?
H4B N4 H4C . 109.5 ?
O4 N5 O3 . 123.9(6) ?
O4 N5 C5 . 117.5(6) ?
O3 N5 C5 . 118.5(6) ?
O5 N6 O6 . 123.1(6) ?
O5 N6 C12 . 118.6(6) ?
O6 N6 C12 . 118.2(5) ?
O2 C1 O1 . 126.9(7) ?
O2 C1 C2 . 117.7(6) ?
O1 C1 C2 . 115.4(7) ?
C7 C2 C3 . 118.7(6) ?
C7 C2 C1 . 121.8(6) ?
C3 C2 C1 . 119.5(6) ?
C4 C3 C2 . 120.7(6) ?
C4 C3 H3A . 119.8 ?
C2 C3 H3A . 119.5 ?
C5 C4 C3 . 118.4(6) ?
C5 C4 H4A . 120.8 ?
C3 C4 H4A . 120.8 ?
C4 C5 C6 . 123.5(6) ?
C4 C5 N5 . 118.5(6) ?
C6 C5 N5 . 118.0(6) ?
C5 C6 C7 . 117.3(6) ?
C5 C6 H6A . 120.9 ?
C7 C6 H6A . 121.8 ?
C6 C7 C2 . 121.4(6) ?
C6 C7 H7A . 119.4 ?
C2 C7 H7A . 119.3 ?
O8 C8 O7 . 124.5(6) ?
O8 C8 C9 . 117.8(6) ?
O7 C8 C9 . 117.6(6) ?
C10 C9 C14 . 119.3(6) ?
C10 C9 C8 . 119.7(5) ?
C14 C9 C8 . 121.0(6) ?
C9 C10 C11 . 121.1(6) ?
C9 C10 H10A . 119.3 ?
C11 C10 H10A . 119.6 ?
C12 C11 C10 . 117.4(6) ?
C12 C11 H11A . 121.0 ?
C10 C11 H11A . 121.5 ?
C11 C12 C13 . 122.4(6) ?
C11 C12 N6 . 119.7(6) ?
C13 C12 N6 . 117.9(6) ?
C14 C13 C12 . 118.5(6) ?
C14 C13 H13A . 120.8 ?
C12 C13 H13A . 120.7 ?
C13 C14 C9 . 121.3(6) ?
C13 C14 H14A . 119.5 ?
C9 C14 H14A . 119.1 ?

loop_
_geom_bond_atom_site_label_1
_geom_bond_atom_site_label_2
_geom_bond_site_symmetry_2
_geom_bond_distance
_geom_bond_publ_flag
Ag1 N2 . 2.103(6) y
Ag1 N1 . 2.121(6) y
Ag1 Ag1 5_557 3.308(3) y
Ag2 N4 . 2.115(6) y
Ag2 N3 . 2.116(6) y
Ag2 Ag2 7_566 3.149(3) y
O1 C1 . 1.250(8) ?
O2 C1 . 1.225(9) ?
O3 N5 . 1.217(7) ?
O4 N5 . 1.214(7) ?
O5 N6 . 1.206(6) ?
O6 N6 . 1.230(6) ?
O7 C8 . 1.245(7) ?
O8 C8 . 1.243(7) ?
N1 H1A . 0.89 ?
N1 H1B . 0.89 ?
N1 H1C . 0.89 ?
N2 H2A . 0.89 ?
N2 H2B . 0.89 ?
N2 H2C . 0.89 ?
N3 H3D . 0.89 ?
N3 H3B . 0.89 ?
N3 H3C . 0.89 ?
N4 H4D . 0.89 ?
N4 H4B . 0.89 ?
N4 H4C . 0.89 ?
N5 C5 . 1.483(7) ?
N6 C12 . 1.465(7) ?
C1 C2 . 1.534(9) ?
C2 C7 . 1.389(9) ?
C2 C3 . 1.395(8) ?
C3 C4 . 1.381(8) ?
C3 H3A . 0.96 ?
C4 C5 . 1.363(8) ?
C4 H4A . 0.96 ?
C5 C6 . 1.377(8) ?
C6 C7 . 1.387(8) ?
C6 H6A . 0.96 ?
C7 H7A . 0.96 ?
C8 C9 . 1.511(8) ?
C9 C10 . 1.385(8) ?
C9 C14 . 1.387(7) ?
C10 C11 . 1.390(8) ?
C10 H10A . 0.96 ?
C11 C12 . 1.384(8) ?
C11 H11A . 0.96 ?
C12 C13 . 1.391(8) ?
C13 C14 . 1.358(8) ?
C13 H13A . 0.96 ?
C14 H14A . 0.96 ?

loop_
_geom_hbond_atom_site_label_D
_geom_hbond_atom_site_label_H
_geom_hbond_atom_site_label_A
_geom_hbond_site_symmetry_A
_geom_hbond_distance_DH
_geom_hbond_distance_HA
_geom_hbond_distance_DA
_geom_hbond_angle_DHA
N4 H4C O6 6_576 0.89 2.37 3.165(7) 149
N4 H4B O2 7_566 0.89 2.13 2.994(7) 164
N4 H4D O1 1_565 0.89 2.15 3.002(7) 161
N3 H3C O1 . 0.89 2.20 2.992(7) 148
N3 H3B O2 7_556 0.89 2.44 3.241(9) 150
N3 H3D O6 6_566 0.89 2.38 3.254(7) 165
N2 H2C O7 1_546 0.89 2.20 3.030(7) 155
N2 H2B O8 5_556 0.89 2.19 3.047(7) 160
N2 H2A O8 6_556 0.89 2.22 3.045(7) 154
N1 H1C O8 6_566 0.89 2.41 3.250(7) 157
N1 H1B O8 5_566 0.89 2.35 3.152(8) 150
N1 H1A O7 1_556 0.89 2.17 2.995(7) 154
